data_1526215
loop_
_publ_author_name
'Park, S.'
'Kim, S.-J.'

_publ_section_title
;
 Synthesis and crystal structure of a new quaternary thioantimonate, Na9
 Gd5 Sb8 S26
;
_journal_name_full 'Journal of Solid State Chemistry'
_journal_page_first 129
_journal_page_last 134
_journal_volume 161
_journal_year 2001
_chemical_formula_sum 'Gd5 Na9 S26 Sb8'
_chemical_name_systematic 'Na9 Gd5 Sb8 (S2)2 S22'
_space_group_IT_number 62
_symmetry_space_group_name_Hall '-P 2ac 2n'
_symmetry_space_group_name_H-M 'P n m a'
_cell_angle_alpha 90
_cell_angle_beta 90
_cell_angle_gamma 90
_cell_formula_units_Z 4
_cell_length_a 11.406
_cell_length_b 23.765
_cell_length_c 16.923
_cell_volume 4587.209
_citation_journal_id_ASTM JSSCBI
_cod_data_source_file Park_JSSCBI_2001_1659.cif
_cod_data_source_block Gd5Na9S26Sb8
_cod_database_code 1526215

loop_
_symmetry_equiv_pos_as_xyz
x,y,z
-x+1/2,-y,z+1/2
x+1/2,-y+1/2,-z+1/2
-x,y+1/2,-z
-x,-y,-z
x-1/2,y,-z-1/2
-x-1/2,y-1/2,z-1/2
x,-y-1/2,z

loop_
_atom_site_label
_atom_site_type_symbol
_atom_site_fract_x
_atom_site_fract_y
_atom_site_fract_z
_atom_site_occupancy
_atom_site_U_iso_or_equiv
S9 S-2 0.4828 0.25 0.9922 1 0.0
Na3 Na+1 0.0026 0.5028 0.1232 1 0.0
Na4 Na+1 0.4944 0.503 0.8773 1 0.0
Gd3 Gd+3 0.2417 0.25 0.0001 1 0.0
S8 S-2 0.9998 0.25 0.0084 1 0.0
S15 S-2 0.9768 0.4144 0.0059 1 0.0
S4 S-2 0.7547 0.5019 0.1496 1 0.0
S10 S-1 0.4187 0.25 0.7616 1 0.0
Sb2 Sb+3 0.2329 0.4213 0.7404 1 0.0
S6 S-2 0.746 0.3444 0.1109 1 0.0
S1 S-2 0.9755 0.4125 0.2473 1 0.0
Gd2 Gd+3 0.4958 0.3308 0.8731 1 0.0
S12 S-2 0.2468 0.3376 0.8901 1 0.0
Na5 Na+1 0.7416 0.25 0.0017 1 0.0
Na1 Na+1 0.4882 0.3311 0.6267 1 0.0
Sb1 Sb+3 0.2604 0.4094 0.9963 1 0.0
S2 S-2 0.9819 0.5873 0.2546 1 0.0
Gd1 Gd+3 0.9882 0.3311 0.1272 1 0.0
S7 S-2 0.7382 0.3459 0.8967 1 0.0
S16 S-2 0.4745 0.4136 0.9941 1 0.0
S5 S-2 0.2389 0.3401 0.1049 1 0.0
Na2 Na+1 0.4951 0.3302 0.1278 1 0.0
S14 S-1 0.603 0.25 0.7782 1 0.0
Sb3 Sb+3 0.7611 0.4143 0.0047 1 0.0
S3 S-2 0.7553 0.4996 0.3565 1 0.0
S13 S-1 0.8988 0.25 0.2303 1 0.0
Sb4 Sb+3 0.7609 0.4229 0.2465 1 0.0
S11 S-1 0.0841 0.25 0.2307 1 0.0
